data_2108230
loop_
_publ_author_name
'Smirnova, Ekaterina S.'
'Alekseeva, Olga A.'
'Dudka, Alexander P.'
'Artemov, Vladimir V.'
'Zubavichus, Yan V.'
'Gudim, Irina A.'
'Bezmaterhykh, Leonard N.'
'Frolov, Kirill V.'
'Lyubutin, Igor S.'

_publ_section_title
;
 Crystal structure, phase transition and structural deformations in iron
 borate (Y~0.95~Bi~0.05~)Fe~3~(BO~3~)~4~ in the temperature range 90--500K
;
_journal_coeditor_code XK5046SUP1
_journal_issue 2
_journal_name_full 'Acta Crystallographica Section B'
_journal_page_first
;
;
_journal_paper_doi 10.1107/S2052520618002962
_journal_volume 74
_journal_year 2018
_chemical_formula_analytical 'B4 Bi0.042 Fe3 O12 Y0.958'
_chemical_formula_iupac 'B4 Bi0.042 Fe3 O12 Y0.958'
_chemical_formula_moiety 'B4 Bi0.042 Fe3 O12 Y0.958'
_chemical_formula_structural 'B4 Bi0.042 Fe3 O12 Y0.958'
_chemical_formula_sum 'B4 Bi0.042 Fe3 O12 Y0.958'
_chemical_formula_weight 496.7
_space_group_IT_number 155
_symmetry_cell_setting trigonal
_symmetry_Int_Tables_number 155
_symmetry_space_group_name_Hall 'R 3 2"'
_symmetry_space_group_name_H-M 'R 3 2 :H'
_cell_angle_alpha 90
_cell_angle_beta 90
_cell_angle_gamma 120
_cell_formula_units_Z 3
_cell_length_a 9.5254(1)
_cell_length_b 9.5254(1)
_cell_length_c 7.5674(1)
_cell_measurement_reflns_used 1242
_cell_measurement_temperature 500
_cell_measurement_theta_max 32.0530
_cell_measurement_theta_min 3.4530
_cell_volume 594.626(12)
_diffrn_ambient_temperature 500
_diffrn_detector 'Dectris Pilatus 2M'
_diffrn_measured_fraction_theta_full 0.98
_diffrn_measured_fraction_theta_max 0.93
_diffrn_measurement_device 'four-circle diffractometer'
_diffrn_measurement_device_type 'multipurpose diffractometer PILATUS@SNBL'
_diffrn_measurement_method '\f scans'
_diffrn_radiation_monochromator 'double-crystal Si(111)'
_diffrn_radiation_probe x-ray
_diffrn_radiation_type Synchrotron
_diffrn_radiation_wavelength 0.6742
_diffrn_reflns_av_R_equivalents 0.0118
_diffrn_reflns_av_unetI/netI 0.0102
_diffrn_reflns_limit_h_max 13
_diffrn_reflns_limit_h_min -13
_diffrn_reflns_limit_k_max 12
_diffrn_reflns_limit_k_min -12
_diffrn_reflns_limit_l_max 11
_diffrn_reflns_limit_l_min -11
_diffrn_reflns_number 1759
_diffrn_reflns_theta_full 25.13
_diffrn_reflns_theta_max 32.06
_diffrn_reflns_theta_min 3.47
_exptl_absorpt_coefficient_mu 11.489
_exptl_absorpt_correction_T_max 0.2708
_exptl_absorpt_correction_T_min 0.2475
_exptl_absorpt_correction_type sphere
_exptl_absorpt_process_details Jana2006
_exptl_crystal_colour 'light green'
_exptl_crystal_density_diffrn 4.1614
_exptl_crystal_description Sphere
_exptl_crystal_F_000 706
_exptl_crystal_size_rad 0.09
_refine_diff_density_max 0.15
_refine_diff_density_min -0.15
_refine_ls_abs_structure_details '  218 of Friedel pairs used in the refinement'
_refine_ls_abs_structure_Flack 0.508(5)
_refine_ls_extinction_coef 400(120)
_refine_ls_extinction_method 'B-C type 1 Lorentzian isotropic (Becker & Coppens, 1974)'
_refine_ls_goodness_of_fit_gt 1.03
_refine_ls_goodness_of_fit_ref 1.03
_refine_ls_number_constraints 2
_refine_ls_number_parameters 37
_refine_ls_number_reflns 510
_refine_ls_number_restraints 0
_refine_ls_R_factor_all 0.0102
_refine_ls_R_factor_gt 0.0102
_refine_ls_shift/su_max 0.0495
_refine_ls_shift/su_mean 0.0101
_refine_ls_structure_factor_coef F
_refine_ls_weighting_details w=1/(\s^2^(F)+0.000225F^2^)
_refine_ls_weighting_scheme sigma
_refine_ls_wR_factor_gt 0.0163
_refine_ls_wR_factor_ref 0.0163
_reflns_number_gt 510
_reflns_number_total 510
_reflns_threshold_expression I>3\s(I)
_cod_data_source_file xk5046sup1.cif
_cod_data_source_block XIV
_cod_depositor_comments
;
The following automatic conversions were performed:

'_diffrn_radiation_probe' value 'X-ray' changed to 'x-ray' according
to
/home/data/users/saulius/crontab/automatic-downloads/rss-feeds/IUCr/lib/dictionaries/cif_core.dic
dictionary named 'cif_core.dic' version 2.4.2 from 2011-04-26.

'_exptl_absorpt_correction_type' value 'Sphere' changed to 'sphere'
according to
/home/data/users/saulius/crontab/automatic-downloads/rss-feeds/IUCr/lib/dictionaries/cif_core.dic
dictionary named 'cif_core.dic' version 2.4.2 from 2011-04-26.

Automatic conversion script
Id: cif_fix_values 4973 2017-02-22 13:04:09Z antanas 
;
_cod_original_cell_volume 594.63(1)
_cod_original_sg_symbol_H-M 'R 3 2'
_cod_database_code 2108230
_cod_database_fobs_code 2108230

loop_
_space_group_symop_id
_space_group_symop_operation_xyz
1 x,y,z
2 -y,x-y,z
3 -x+y,-x,z
4 y,x,-z
5 x-y,-y,-z
6 -x,-x+y,-z
7 x+2/3,y+1/3,z+1/3
8 -y+2/3,x-y+1/3,z+1/3
9 -x+y+2/3,-x+1/3,z+1/3
10 y+2/3,x+1/3,-z+1/3
11 x-y+2/3,-y+1/3,-z+1/3
12 -x+2/3,-x+y+1/3,-z+1/3
13 x+1/3,y+2/3,z+2/3
14 -y+1/3,x-y+2/3,z+2/3
15 -x+y+1/3,-x+2/3,z+2/3
16 y+1/3,x+2/3,-z+2/3
17 x-y+1/3,-y+2/3,-z+2/3
18 -x+1/3,-x+y+2/3,-z+2/3

loop_
_atom_site_label
_atom_site_type_symbol
_atom_site_fract_x
_atom_site_fract_y
_atom_site_fract_z
_atom_site_adp_type
_atom_site_U_iso_or_equiv
_atom_site_site_symmetry_multiplicity
_atom_site_occupancy
_atom_site_calc_flag
Y1 Y 0 0 0 Uani 0.01299(8) 3 0.958(3) d
Bi1 Bi 0 0 0 Uani 0.01299(8) 3 0.042(3) d
Fe1 Fe 0.21571(3) 0.333333 0.333333 Uani 0.00936(10) 9 1 d
O1 O 0.14402(13) 0.14402(13) 0.5 Uani 0.0115(3) 9 1 d
O2 O 0.40810(17) 0.40810(17) 0.5 Uani 0.0201(5) 9 1 d
O3 O 0.02463(13) 0.21113(13) 0.18111(14) Uani 0.0143(3) 18 1 d
B1 B 0 0 0.5 Uani 0.0092(6) 3 1 d
B2 B 0.55116(18) 0.55116(18) 0.5 Uani 0.0104(5) 9 1 d

loop_
_atom_site_aniso_label
_atom_site_aniso_type_symbol
_atom_site_aniso_U_11
_atom_site_aniso_U_22
_atom_site_aniso_U_33
_atom_site_aniso_U_12
_atom_site_aniso_U_13
_atom_site_aniso_U_23
Y1 Y 0.01345(10) 0.01345(10) 0.01207(12) 0.00673(5) 0 0
Bi1 Bi 0.01345(10) 0.01345(10) 0.01207(12) 0.00673(5) 0 0
Fe1 Fe 0.00885(13) 0.00894(13) 0.01034(16) 0.00447(7) -0.00004(3) -0.00008(6)
O1 O 0.0092(4) 0.0092(4) 0.0138(5) 0.0028(4) -0.0017(2) 0.0017(2)
O2 O 0.0123(4) 0.0123(4) 0.0282(8) 0.0006(6) -0.0079(3) 0.0079(3)
O3 O 0.0112(4) 0.0178(5) 0.0147(4) 0.0078(3) -0.0029(3) -0.0035(3)
B1 B 0.0095(7) 0.0095(7) 0.0087(11) 0.0047(4) 0 0
B2 B 0.0090(5) 0.0090(5) 0.0118(7) 0.0034(6) -0.0011(3) 0.0011(3)

loop_
_atom_type_symbol
_atom_type_scat_dispersion_real
_atom_type_scat_dispersion_imag
_atom_type_scat_source
B 0.0012 0.0006 'International Tables Vol C tables 4.2.6.8 and 6.1.1.1'
Bi -3.0689 9.8278 'International Tables Vol C tables 4.2.6.8 and 6.1.1.1'
Fe 0.3395 0.7751 'International Tables Vol C tables 4.2.6.8 and 6.1.1.1'
O 0.0101 0.0055 'International Tables Vol C tables 4.2.6.8 and 6.1.1.1'
Y -1.5585 3.2645 'International Tables Vol C tables 4.2.6.8 and 6.1.1.1'

loop_
_geom_angle_atom_site_label_1
_geom_angle_atom_site_label_2
_geom_angle_atom_site_label_3
_geom_angle_site_symmetry_1
_geom_angle_site_symmetry_3
_geom_angle
Bi1 Y1 O3 . . 0
Bi1 Y1 O3 . 2_555 0
Bi1 Y1 O3 . 3_555 0
Bi1 Y1 O3 . 4_555 0
Bi1 Y1 O3 . 5_555 0
Bi1 Y1 O3 . 6_555 0
O3 Y1 O3 . 2_555 89.33(5)
O3 Y1 O3 . 3_555 89.33(5)
O3 Y1 O3 . 4_555 122.82(4)
O3 Y1 O3 . 5_555 141.64(6)
O3 Y1 O3 . 6_555 72.38(5)
O3 Y1 O3 2_555 3_555 89.33(5)
O3 Y1 O3 2_555 4_555 141.64(6)
O3 Y1 O3 2_555 5_555 72.38(4)
O3 Y1 O3 2_555 6_555 122.82(5)
O3 Y1 O3 3_555 4_555 72.38(5)
O3 Y1 O3 3_555 5_555 122.82(5)
O3 Y1 O3 3_555 6_555 141.64(3)
O3 Y1 O3 4_555 5_555 89.33(5)
O3 Y1 O3 4_555 6_555 89.33(5)
O3 Y1 O3 5_555 6_555 89.33(5)
Y1 Bi1 O3 . . 0
Y1 Bi1 O3 . 2_555 0
Y1 Bi1 O3 . 3_555 0
Y1 Bi1 O3 . 4_555 0
Y1 Bi1 O3 . 5_555 0
Y1 Bi1 O3 . 6_555 0
O3 Bi1 O3 . 2_555 89.33(5)
O3 Bi1 O3 . 3_555 89.33(5)
O3 Bi1 O3 . 4_555 122.82(4)
O3 Bi1 O3 . 5_555 141.64(6)
O3 Bi1 O3 . 6_555 72.38(5)
O3 Bi1 O3 2_555 3_555 89.33(5)
O3 Bi1 O3 2_555 4_555 141.64(6)
O3 Bi1 O3 2_555 5_555 72.38(4)
O3 Bi1 O3 2_555 6_555 122.82(5)
O3 Bi1 O3 3_555 4_555 72.38(5)
O3 Bi1 O3 3_555 5_555 122.82(5)
O3 Bi1 O3 3_555 6_555 141.64(3)
O3 Bi1 O3 4_555 5_555 89.33(5)
O3 Bi1 O3 4_555 6_555 89.33(5)
O3 Bi1 O3 5_555 6_555 89.33(5)
O1 Fe1 O1 . 15_554 167.56(7)
O1 Fe1 O2 . . 76.64(4)
O1 Fe1 O2 . 15_554 94.25(5)
O1 Fe1 O3 . . 92.15(4)
O1 Fe1 O3 . 17_555 95.66(5)
O1 Fe1 O2 15_554 . 94.24(5)
O1 Fe1 O2 15_554 15_554 76.64(6)
O1 Fe1 O3 15_554 . 95.66(4)
O1 Fe1 O3 15_554 17_555 92.15(5)
O2 Fe1 O2 . 15_554 87.11(6)
O2 Fe1 O3 . . 166.64(6)
O2 Fe1 O3 . 17_555 86.48(6)
O2 Fe1 O3 15_554 . 86.48(6)
O2 Fe1 O3 15_554 17_555 166.64(5)
O3 Fe1 O3 . 17_555 102.07(6)
Fe1 O1 Fe1 . 8_555 104.01(4)
Fe1 O1 B1 . . 128.00(6)
Fe1 O1 B1 8_555 . 128.00(6)
Fe1 O2 Fe1 . 8_555 102.71(5)
Fe1 O2 B2 . . 128.64(9)
Fe1 O2 B2 8_555 . 128.64(9)
Y1 O3 Bi1 . . 0.0(5)
Y1 O3 Fe1 . . 121.01(7)
Y1 O3 B2 . 13_444 108.10(7)
Bi1 O3 Fe1 . . 121.01(7)
Bi1 O3 B2 . 13_444 108.10(7)
Fe1 O3 B2 . 13_444 130.72(9)
O1 B1 O1 . 2_555 120.00(9)
O1 B1 O1 . 3_555 120.00(9)
O1 B1 O1 2_555 3_555 120.00(9)
O2 B2 O3 . 7_555 117.59(16)
O2 B2 O3 . 16_555 117.59(16)
O3 B2 O3 7_555 16_555 124.82(11)

loop_
_geom_bond_atom_site_label_1
_geom_bond_atom_site_label_2
_geom_bond_site_symmetry_2
_geom_bond_distance
Y1 Bi1 . 0
Y1 O3 . 2.3465(12)
Y1 O3 2_555 2.3465(10)
Y1 O3 3_555 2.3465(17)
Y1 O3 4_555 2.3465(12)
Y1 O3 5_555 2.3465(10)
Y1 O3 6_555 2.3465(17)
Bi1 O3 . 2.3465(12)
Bi1 O3 2_555 2.3465(10)
Bi1 O3 3_555 2.3465(17)
Bi1 O3 4_555 2.3465(12)
Bi1 O3 5_555 2.3465(10)
Bi1 O3 6_555 2.3465(17)
Fe1 O1 . 2.0193(9)
Fe1 O1 15_554 2.0193(8)
Fe1 O2 . 2.0374(12)
Fe1 O2 15_554 2.037(2)
Fe1 O3 . 1.9688(10)
Fe1 O3 17_555 1.9688(16)
O1 B1 . 1.3718(9)
O2 B2 . 1.3628(17)
O3 B2 13_444 1.372(2)

loop_
_twin_individual_id
_twin_individual_mass_fraction_refined
_twin_individual_twin_matrix_11
_twin_individual_twin_matrix_12
_twin_individual_twin_matrix_13
_twin_individual_twin_matrix_21
_twin_individual_twin_matrix_22
_twin_individual_twin_matrix_23
_twin_individual_twin_matrix_31
_twin_individual_twin_matrix_32
_twin_individual_twin_matrix_33
1 0.492(5) 1 0 0 0 1 0 0 0 1
2 0.508(5) -1 0 0 0 -1 0 0 0 -1
